data_7123213
loop_
_publ_author_name
'Khalyavin, Dmitry'
'Salak, Andrei'
'Frtman, Elena'
'Kotlyar, Oleksandr'
'Eardley, Edwin'
'Olekhnovich, N. M.'
'Pushkarev, Anatoli'
'Radyush, Yury'
'Fedorchenko, Alexey'
'Desnenko, Vladimir'
'Manuel, Pascal'
'Ding, Lei'
'Cizmar, Erik'
'Feher, Alexander'

_publ_section_title
;
 Phenomenon of Conversion Polymorphism in Bi-Containing Metastable
 Perovskites
;
_journal_name_full 'Chemical Communications'
_journal_paper_doi 10.1039/C9CC00472F
_journal_year 2019
_chemical_formula_moiety 'Bi2 O6 Sc2'
_chemical_formula_sum 'Bi2 O6 Sc2'
_chemical_formula_weight 603.8
_chemical_name_systematic ' ?'
_space_group_IT_number 62
_symmetry_cell_setting orthorhombic
_symmetry_space_group_name_Hall '-P 2ac 2n'
_symmetry_space_group_name_H-M 'P n m a'
_cell_angle_alpha 90.0000
_cell_angle_beta 90.0000
_cell_angle_gamma 90.0000
_cell_formula_units_Z 8
_cell_length_a 11.6770(4)
_cell_length_b 16.1630(2)
_cell_length_c 5.82445(18)
_cell_measurement_temperature 300
_cell_volume 1099.28(5)
_computing_structure_refinement FULLPROF
_diffrn_ambient_temperature 300
_diffrn_measurement_device_type 'WISH beamline, ISIS'
_diffrn_radiation_type 'TOF Neutron Diffraction'
_diffrn_source 'spallation source'
_exptl_crystal_density_diffrn 7.298
_exptl_crystal_F_000 608.8
_pd_char_colour yellow
_pd_instr_location ' ?'
_pd_meas_2theta_fixed 152.8270
_pd_meas_2theta_range_inc 23.353529
_pd_meas_2theta_range_max 103417.67188
_pd_meas_2theta_range_min 7267.56836
_pd_meas_number_of_points 4122
_pd_meas_scan_method tof
_pd_proc_ls_pref_orient_corr ' ?'
_pd_proc_ls_prof_R_factor 5.7735
_pd_proc_ls_prof_wR_expected 1.0927
_pd_proc_ls_prof_wR_factor 6.4403
_pd_spec_mounting ' ?'
_refine_ls_number_parameters 72
_refine_ls_number_reflns 4751
_refine_ls_number_restraints 0
_refine_ls_R_I_factor 5.7283
_cod_data_source_file c9cc00472f3.cif
_cod_data_source_block Y5Al3O12
_cod_depositor_comments
;
The following automatic conversions were performed:

'_symmetry_cell_setting' value 'Orthorhombic' changed to
'orthorhombic' according to
/home/data/users/saulius/crontab/automatic-downloads/rss-feeds/RSC/lib/dictionaries/cif_core.dic
dictionary named 'cif_core.dic' version 2.4.2 from 2011-04-26.

Automatic conversion script
Id: cif_fix_values 4973 2017-02-22 13:04:09Z antanas 
;
_cod_database_code 7123213
_pd_proc_ls_prof_cr_factor 12.6842
_pd_proc_ls_prof_cwr_factor 10.6874
_pd_proc_ls_prof_cwr_expected 1.8134
_pd_proc_ls_prof_chi2 34.7359
_pd_proc_ls_prof_echi2 35.1638

loop_
_space_group_symop_id
_space_group_symop_operation_xyz
1 x,y,z
2 -x+1/2,-y,z+1/2
3 -x,y+1/2,-z
4 x+1/2,-y+1/2,-z+1/2
5 -x,-y,-z
6 x+1/2,y,-z+1/2
7 x,-y+1/2,z
8 -x+1/2,y+1/2,z+1/2

loop_
_atom_site_label
_atom_site_fract_x
_atom_site_fract_y
_atom_site_fract_z
_atom_site_U_iso_or_equiv
_atom_site_occupancy
_atom_site_adp_type
_atom_site_type_symbol
Bi1 0.8649(9) -0.0003(7) 0.3082(13) 0.0209(12) 1.00000 Uiso Bi
Bi2 0.8720(11) 0.25000 0.3295(19) 0.0209(12) 1.00000 Uiso Bi
Bi3 0.6118(13) 0.25000 0.691(2) 0.0209(12) 1.00000 Uiso Bi
Sc1 0.8789(9) 0.8779(6) 0.7518(8) 0.0241(9) 1.00000 Uiso Sc
Sc2 0.8716(9) 0.3733(5) 0.7455(7) 0.0241(9) 1.00000 Uiso Sc
O1 -0.0102(14) 0.8560(6) 0.0344(16) 0.0151(11) 1.00000 Uiso O
O2 0.5203(14) 0.8478(7) -0.0409(16) 0.0151(11) 1.00000 Uiso O
O3 0.2525(12) 0.9071(5) 0.506(3) 0.0151(11) 1.00000 Uiso O
O4 0.2354(13) 0.4033(6) 0.513(3) 0.0151(11) 1.00000 Uiso O
O5 0.9201(12) 0.0074(8) 0.7089(17) 0.0151(11) 1.00000 Uiso O
O6 0.8241(19) 0.25000 0.677(3) 0.0151(11) 1.00000 Uiso O
O7 0.674(2) 0.25000 0.306(2) 0.0151(11) 1.00000 Uiso O

loop_
_atom_type_symbol
_atom_type_scat_length_neutron
_atom_type_scat_source
BI 0.85320 V.F._Sears_Neutron_News_3_26_(1992)
SC 1.22900 V.F._Sears_Neutron_News_3_26_(1992)
O 0.58030 V.F._Sears_Neutron_News_3_26_(1992)

loop_
_geom_angle_atom_site_label_1
_geom_angle_atom_site_label_2
_geom_angle_atom_site_label_3
_geom_angle_site_symmetry_1
_geom_angle_site_symmetry_3
_geom_angle
O2 Bi1 O3 2_665 5_666 65.4(5)
O2 Bi1 O3 2_665 6_545 152.6(5)
O2 Bi1 O4 2_665 3_646 133.8(6)
O2 Bi1 O4 2_665 4_555 88.7(5)
O2 Bi1 O5 2_665 . 63.1(4)
O2 Bi1 O5 2_665 5_756 66.1(5)
O3 Bi1 O3 5_666 6_545 113.0(6)
O3 Bi1 O4 5_666 3_646 85.7(6)
O3 Bi1 O4 5_666 4_555 68.7(6)
O3 Bi1 O5 5_666 . 70.9(6)
O3 Bi1 O5 5_666 5_756 129.9(6)
O3 Bi1 O4 6_545 3_646 70.8(6)
O3 Bi1 O4 6_545 4_555 66.8(4)
O3 Bi1 O5 6_545 . 144.0(6)
O3 Bi1 O5 6_545 5_756 115.6(5)
O4 Bi1 O4 3_646 4_555 114.4(6)
O4 Bi1 O5 3_646 . 73.9(6)
O4 Bi1 O5 3_646 5_756 121.0(6)
O4 Bi1 O5 4_555 . 137.7(6)
O4 Bi1 O5 4_555 5_756 121.7(5)
O5 Bi1 O5 . 5_756 77.0(5)
O2 Bi2 O2 2_665 8_645 94.3(7)
O2 Bi2 O3 2_665 3_646 140.4(6)
O2 Bi2 O3 2_665 5_666 64.0(5)
O2 Bi2 O6 2_665 . 79.5(6)
O2 Bi2 O7 2_665 . 127.1(5)
O2 Bi2 O3 8_645 3_646 64.0(5)
O2 Bi2 O3 8_645 5_666 140.4(6)
O2 Bi2 O6 8_645 . 79.5(6)
O2 Bi2 O7 8_645 . 127.1(5)
O3 Bi2 O3 3_646 5_666 111.1(5)
O3 Bi2 O6 3_646 . 64.8(4)
O3 Bi2 O7 3_646 . 63.1(4)
O3 Bi2 O6 5_666 . 64.8(4)
O3 Bi2 O7 5_666 . 63.1(4)
O6 Bi2 O7 . . 77.9(8)
O1 Bi3 O1 2_565 8_545 97.7(7)
O1 Bi3 O2 2_565 3_646 113.6(7)
O1 Bi3 O2 2_565 5_666 66.9(4)
O1 Bi3 O6 2_565 . 120.5(6)
O1 Bi3 O7 2_565 . 77.2(5)
O1 Bi3 O2 8_545 3_646 66.9(4)
O1 Bi3 O2 8_545 5_666 113.6(7)
O1 Bi3 O6 8_545 . 120.5(6)
O1 Bi3 O7 8_545 . 77.2(5)
O2 Bi3 O2 3_646 5_666 63.5(4)
O2 Bi3 O6 3_646 . 122.4(6)
O2 Bi3 O7 3_646 . 143.4(4)
O2 Bi3 O6 5_666 . 122.4(6)
O2 Bi3 O7 5_666 . 143.4(4)
O6 Bi3 O7 . . 70.2(8)
O1 Sc1 O2 1_656 6_555 86.3(6)
O1 Sc1 O3 1_656 6_556 86.9(6)
O1 Sc1 O4 1_656 3_656 176.8(7)
O1 Sc1 O5 1_656 1_565 96.6(6)
O1 Sc1 O7 1_656 2_665 84.4(6)
O2 Sc1 O3 6_555 6_556 173.1(7)
O2 Sc1 O4 6_555 3_656 96.6(6)
O2 Sc1 O5 6_555 1_565 89.0(6)
O2 Sc1 O7 6_555 2_665 95.0(7)
O3 Sc1 O4 6_556 3_656 90.2(7)
O3 Sc1 O5 6_556 1_565 90.9(5)
O3 Sc1 O7 6_556 2_665 85.2(6)
O4 Sc1 O5 3_656 1_565 82.3(5)
O4 Sc1 O7 3_656 2_665 96.5(7)
O5 Sc1 O7 1_565 2_665 176.0(8)
O1 Sc2 O2 3_646 8_645 89.7(6)
O1 Sc2 O3 3_646 3_646 170.2(6)
O1 Sc2 O4 3_646 6_556 101.5(6)
O1 Sc2 O5 3_646 7_555 88.6(6)
O1 Sc2 O6 3_646 . 101.2(7)
O2 Sc2 O3 8_645 3_646 85.1(6)
O2 Sc2 O4 8_645 6_556 168.7(7)
O2 Sc2 O5 8_645 7_555 86.3(5)
O2 Sc2 O6 8_645 . 79.9(7)
O3 Sc2 O4 3_646 6_556 83.7(7)
O3 Sc2 O5 3_646 7_555 82.7(5)
O3 Sc2 O6 3_646 . 86.2(6)
O4 Sc2 O5 6_556 7_555 93.5(5)
O4 Sc2 O6 6_556 . 98.1(7)
O5 Sc2 O6 7_555 . 163.0(6)
Bi3 O1 Sc1 2_564 1_454 96.8(7)
Bi3 O1 Sc2 2_564 3_656 105.0(6)
Bi3 O1 O2 2_564 6_454 115.3(5)
Bi3 O1 O2 2_564 6_455 68.4(5)
Bi3 O1 O3 2_564 6_455 75.5(6)
Bi3 O1 O5 2_564 5_666 124.2(5)
Bi3 O1 O7 2_564 2_564 52.7(5)
Sc1 O1 Sc2 1_454 3_656 158.1(7)
Sc1 O1 O2 1_454 6_454 46.7(4)
Sc1 O1 O2 1_454 6_455 148.1(8)
Sc1 O1 O3 1_454 6_455 46.2(5)
Sc1 O1 O5 1_454 5_666 120.0(5)
Sc1 O1 O7 1_454 2_564 48.6(4)
Sc2 O1 O2 3_656 6_454 121.4(7)
Sc2 O1 O2 3_656 6_455 45.8(4)
Sc2 O1 O3 3_656 6_455 138.9(6)
Sc2 O1 O5 3_656 5_666 44.8(4)
Sc2 O1 O7 3_656 2_564 151.2(6)
O2 O1 O2 6_454 6_455 165.1(7)
O2 O1 O3 6_454 6_455 92.9(6)
O2 O1 O5 6_454 5_666 120.5(5)
O2 O1 O7 6_454 2_564 66.3(5)
O2 O1 O3 6_455 6_455 102.0(6)
O2 O1 O5 6_455 5_666 58.2(4)
O2 O1 O7 6_455 2_564 120.6(5)
O3 O1 O5 6_455 5_666 100.0(5)
O3 O1 O7 6_455 2_564 60.0(5)
O5 O1 O7 5_666 2_564 159.9(7)
Bi1 O2 Bi2 2_664 2_664 104.1(6)
Bi1 O2 Bi3 2_664 3_656 151.4(4)
Bi1 O2 Sc1 2_664 6_455 89.4(5)
Bi1 O2 Sc2 2_664 8_654 78.6(5)
Bi1 O2 O1 2_664 6_554 73.8(4)
Bi1 O2 O1 2_664 6_555 108.3(4)
Bi1 O2 O3 2_664 6_555 46.7(4)
Bi1 O2 O5 2_664 2_664 49.5(3)
Bi1 O2 O5 2_664 6_465 50.1(4)
Bi1 O2 O6 2_664 2_664 108.8(7)
Bi2 O2 Bi3 2_664 3_656 98.7(5)
Bi2 O2 Sc1 2_664 6_455 114.9(6)
Bi2 O2 Sc2 2_664 8_654 94.0(7)
Bi2 O2 O1 2_664 6_554 76.0(5)
Bi2 O2 O1 2_664 6_555 116.7(6)
Bi2 O2 O3 2_664 6_555 73.7(6)
Bi2 O2 O5 2_664 2_664 129.8(8)
Bi2 O2 O5 2_664 6_465 138.1(5)
Bi2 O2 O6 2_664 2_664 49.3(5)
Bi3 O2 Sc1 3_656 6_455 96.6(7)
Bi3 O2 Sc2 3_656 8_654 82.8(4)
Bi3 O2 O1 3_656 6_554 129.3(6)
Bi3 O2 O1 3_656 6_555 44.7(3)
Bi3 O2 O3 3_656 6_555 127.6(6)
Bi3 O2 O5 3_656 2_664 102.2(4)
Bi3 O2 O5 3_656 6_465 118.3(6)
Bi3 O2 O6 3_656 2_664 73.8(5)
Sc1 O2 Sc2 6_455 8_654 150.7(7)
Sc1 O2 O1 6_455 6_554 47.0(4)
Sc1 O2 O1 6_455 6_555 118.2(7)
Sc1 O2 O3 6_455 6_555 134.3(6)
Sc1 O2 O5 6_455 2_664 107.4(6)
Sc1 O2 O5 6_455 6_465 46.2(4)
Sc1 O2 O6 6_455 2_664 157.7(7)
Sc2 O2 O1 8_654 6_554 147.1(8)
Sc2 O2 O1 8_654 6_555 44.5(4)
Sc2 O2 O3 8_654 6_555 47.5(5)
Sc2 O2 O5 8_654 2_664 45.2(4)
Sc2 O2 O5 8_654 6_465 108.7(5)
Sc2 O2 O6 8_654 2_664 49.6(4)
O1 O2 O1 6_554 6_555 165.1(7)
O1 O2 O3 6_554 6_555 99.8(6)
O1 O2 O5 6_554 2_664 120.0(5)
O1 O2 O5 6_554 6_465 65.7(4)
O1 O2 O6 6_554 2_664 124.8(6)
O1 O2 O3 6_555 6_555 91.6(6)
O1 O2 O5 6_555 2_664 59.0(4)
O1 O2 O5 6_555 6_465 103.8(5)
O1 O2 O6 6_555 2_664 69.1(5)
O3 O2 O5 6_555 2_664 57.3(5)
O3 O2 O5 6_555 6_465 96.0(5)
O3 O2 O6 6_555 2_664 62.1(5)
O5 O2 O5 2_664 6_465 63.5(4)
O5 O2 O6 2_664 2_664 94.4(5)
O5 O2 O6 6_465 2_664 155.9(6)
Bi1 O3 Bi1 5_666 6_465 104.2(5)
Bi1 O3 Bi2 5_666 3_656 96.4(6)
Bi1 O3 Sc1 5_666 6_456 104.5(7)
Bi1 O3 Sc2 5_666 3_656 94.9(6)
Bi1 O3 O1 5_666 6_555 142.3(7)
Bi1 O3 O2 5_666 6_455 68.0(5)
Bi1 O3 O4 5_666 7_565 45.8(4)
Bi1 O3 O4 5_666 8_554 120.8(6)
Bi1 O3 O4 5_666 8_555 64.7(5)
Bi1 O3 O5 5_666 5_666 56.6(4)
Bi1 O3 O5 5_666 6_466 77.2(5)
Bi1 O3 O6 5_666 3_656 124.2(7)
Bi1 O3 O7 5_666 3_656 124.9(8)
Bi1 O3 Bi2 6_465 3_656 153.7(6)
Bi1 O3 Sc1 6_465 6_456 103.8(6)
Bi1 O3 Sc2 6_465 3_656 90.4(6)
Bi1 O3 O1 6_465 6_555 68.8(5)
Bi1 O3 O2 6_465 6_455 133.5(7)
Bi1 O3 O4 6_465 7_565 59.2(4)
Bi1 O3 O4 6_465 8_554 46.5(4)
Bi1 O3 O4 6_465 8_555 131.6(6)
Bi1 O3 O5 6_465 5_666 76.7(5)
Bi1 O3 O5 6_465 6_466 76.2(4)
Bi1 O3 O6 6_465 3_656 112.7(7)
Bi1 O3 O7 6_465 3_656 126.7(7)
Bi2 O3 Sc1 3_656 6_456 86.4(5)
Bi2 O3 Sc2 3_656 3_656 71.4(4)
Bi2 O3 O1 3_656 6_555 104.0(4)
Bi2 O3 O2 3_656 6_455 42.3(4)
Bi2 O3 O4 3_656 7_565 142.0(6)
Bi2 O3 O4 3_656 8_554 108.4(5)
Bi2 O3 O4 3_656 8_555 72.2(5)
Bi2 O3 O5 3_656 5_666 102.1(5)
Bi2 O3 O5 3_656 6_466 125.1(6)
Bi2 O3 O6 3_656 3_656 41.0(4)
Bi2 O3 O7 3_656 3_656 45.5(5)
Sc1 O3 Sc2 6_456 3_656 152.1(5)
Sc1 O3 O1 6_456 6_555 47.0(4)
Sc1 O3 O2 6_456 6_455 122.7(7)
Sc1 O3 O4 6_456 7_565 105.2(6)
Sc1 O3 O4 6_456 8_554 129.3(7)
Sc1 O3 O4 6_456 8_555 44.7(5)
Sc1 O3 O5 6_456 5_666 159.6(7)
Sc1 O3 O5 6_456 6_466 45.4(4)
Sc1 O3 O6 6_456 3_656 105.5(6)
Sc1 O3 O7 6_456 3_656 48.6(5)
Sc2 O3 O1 3_656 6_555 121.4(7)
Sc2 O3 O2 3_656 6_455 47.5(4)
Sc2 O3 O4 3_656 7_565 102.7(6)
Sc2 O3 O4 3_656 8_554 48.8(5)
Sc2 O3 O4 3_656 8_555 135.5(7)
Sc2 O3 O5 3_656 5_666 46.9(4)
Sc2 O3 O5 3_656 6_466 162.0(6)
Sc2 O3 O6 3_656 3_656 46.6(5)
Sc2 O3 O7 3_656 3_656 103.7(5)
O1 O3 O2 6_555 6_455 144.0(4)
O1 O3 O4 6_555 7_565 110.3(5)
O1 O3 O4 6_555 8_554 82.3(5)
O1 O3 O4 6_555 8_555 91.7(6)
O1 O3 O5 6_555 5_666 143.9(7)
O1 O3 O5 6_555 6_466 65.2(4)
O1 O3 O6 6_555 3_656 90.9(6)
O1 O3 O7 6_555 3_656 59.9(5)
O2 O3 O4 6_455 7_565 105.6(5)
O2 O3 O4 6_455 8_554 96.3(6)
O2 O3 O4 6_455 8_555 88.1(5)
O2 O3 O5 6_455 5_666 60.6(5)
O2 O3 O5 6_455 6_466 138.2(7)
O2 O3 O6 6_455 3_656 56.2(5)
O2 O3 O7 6_455 3_656 87.7(6)
O4 O3 O4 7_565 8_554 92.2(5)
O4 O3 O4 7_565 8_555 90.6(5)
O4 O3 O5 7_565 5_666 57.1(4)
O4 O3 O5 7_565 6_466 60.1(4)
O4 O3 O6 7_565 3_656 149.3(7)
O4 O3 O7 7_565 3_656 152.8(7)
O4 O3 O4 8_554 8_555 173.9(7)
O4 O3 O5 8_554 5_666 65.9(5)
O4 O3 O5 8_554 6_466 121.7(6)
O4 O3 O6 8_554 3_656 68.2(5)
O4 O3 O7 8_554 3_656 110.1(5)
O4 O3 O5 8_555 5_666 120.1(6)
O4 O3 O5 8_555 6_466 55.5(4)
O4 O3 O6 8_555 3_656 111.4(5)
O4 O3 O7 8_555 3_656 65.8(4)
O5 O3 O5 5_666 6_466 117.0(5)
O5 O3 O6 5_666 3_656 92.7(6)
O5 O3 O7 5_666 3_656 146.2(7)
O5 O3 O6 6_466 3_656 150.3(6)
O5 O3 O7 6_466 3_656 94.0(6)
O6 O3 O7 3_656 3_656 57.4(5)
Bi1 O4 Bi1 3_656 4_455 101.6(5)
Bi1 O4 Sc1 3_656 3_646 98.5(7)
Bi1 O4 Sc2 3_656 6_456 103.9(7)
Bi1 O4 O3 3_656 7_565 48.5(4)
Bi1 O4 O3 3_656 8_544 118.8(6)
Bi1 O4 O3 3_656 8_545 62.6(5)
Bi1 O4 O5 3_656 3_656 56.5(4)
Bi1 O4 O5 3_656 4_456 78.0(5)
Bi1 O4 Sc1 4_455 3_646 87.9(6)
Bi1 O4 Sc2 4_455 6_456 99.1(6)
Bi1 O4 O3 4_455 7_565 54.0(4)
Bi1 O4 O3 4_455 8_544 46.6(4)
Bi1 O4 O3 4_455 8_545 127.8(6)
Bi1 O4 O5 4_455 3_656 73.3(5)
Bi1 O4 O5 4_455 4_456 73.5(4)
Sc1 O4 Sc2 3_646 6_456 154.6(6)
Sc1 O4 O3 3_646 7_565 103.2(6)
Sc1 O4 O3 3_646 8_544 45.1(5)
Sc1 O4 O3 3_646 8_545 140.9(8)
Sc1 O4 O5 3_646 3_656 50.1(5)
Sc1 O4 O5 3_646 4_456 159.7(7)
Sc2 O4 O3 6_456 7_565 100.6(6)
Sc2 O4 O3 6_456 8_544 127.9(7)
Sc2 O4 O3 6_456 8_545 47.5(5)
Sc2 O4 O5 6_456 3_656 155.2(6)
Sc2 O4 O5 6_456 4_456 41.3(4)
O3 O4 O3 7_565 8_544 87.9(5)
O3 O4 O3 7_565 8_545 89.4(5)
O3 O4 O5 7_565 3_656 55.6(4)
O3 O4 O5 7_565 4_456 59.4(4)
O3 O4 O3 8_544 8_545 173.9(7)
O3 O4 O5 8_544 3_656 63.7(5)
O3 O4 O5 8_544 4_456 119.0(6)
O3 O4 O5 8_545 3_656 118.8(6)
O3 O4 O5 8_545 4_456 55.0(4)
O5 O4 O5 3_656 4_456 114.8(5)
Bi1 O5 Bi1 . 5_756 103.0(5)
Bi1 O5 Sc1 . 1_545 90.1(5)
Bi1 O5 Sc2 . 7_555 94.4(5)
Bi1 O5 O1 . 5_666 129.7(6)
Bi1 O5 O2 . 2_665 67.3(4)
Bi1 O5 O2 . 6_545 75.2(4)
Bi1 O5 O3 . 5_666 52.5(5)
Bi1 O5 O3 . 6_546 109.1(6)
Bi1 O5 O4 . 3_646 49.5(5)
Bi1 O5 O4 . 4_556 110.3(6)
Bi1 O5 O5 . 5_756 52.8(4)
Bi1 O5 Sc1 5_756 1_545 100.5(6)
Bi1 O5 Sc2 5_756 7_555 109.1(7)
Bi1 O5 O1 5_756 5_666 71.9(5)
Bi1 O5 O2 5_756 2_665 76.9(5)
Bi1 O5 O2 5_756 6_545 63.8(5)
Bi1 O5 O3 5_756 5_666 137.5(6)
Bi1 O5 O3 5_756 6_546 129.9(6)
Bi1 O5 O4 5_756 3_646 127.1(6)
Bi1 O5 O4 5_756 4_556 138.3(6)
Bi1 O5 O5 5_756 5_756 50.2(4)
Sc1 O5 Sc2 1_545 7_555 148.1(8)
Sc1 O5 O1 1_545 5_666 140.1(5)
Sc1 O5 O2 1_545 2_665 155.6(5)
Sc1 O5 O2 1_545 6_545 44.9(4)
Sc1 O5 O3 1_545 5_666 112.1(6)
Sc1 O5 O3 1_545 6_546 43.6(4)
Sc1 O5 O4 1_545 3_646 47.6(4)
Sc1 O5 O4 1_545 4_556 103.8(6)
Sc1 O5 O5 1_545 5_756 98.7(5)
Sc2 O5 O1 7_555 5_666 46.6(4)
Sc2 O5 O2 7_555 2_665 48.5(4)
Sc2 O5 O2 7_555 6_545 164.8(6)
Sc2 O5 O3 7_555 5_666 50.4(4)
Sc2 O5 O3 7_555 6_546 105.7(6)
Sc2 O5 O4 7_555 3_646 116.2(7)
Sc2 O5 O4 7_555 4_556 45.3(4)
Sc2 O5 O5 7_555 5_756 109.1(6)
O1 O5 O2 5_666 2_665 62.8(4)
O1 O5 O2 5_666 6_545 133.6(6)
O1 O5 O3 5_666 5_666 96.9(5)
O1 O5 O3 5_666 6_546 111.3(5)
O1 O5 O4 5_666 3_646 160.8(7)
O1 O5 O4 5_666 4_556 67.6(5)
O1 O5 O5 5_666 5_756 104.5(5)
O2 O5 O2 2_665 6_545 116.5(5)
O2 O5 O3 2_665 5_666 62.1(5)
O2 O5 O3 2_665 6_546 151.4(6)
O2 O5 O4 2_665 3_646 114.7(5)
O2 O5 O4 2_665 4_556 93.2(5)
O2 O5 O5 2_665 5_756 60.7(4)
O2 O5 O3 6_545 5_666 124.8(5)
O2 O5 O3 6_545 6_546 88.3(5)
O2 O5 O4 6_545 3_646 65.4(5)
O2 O5 O4 6_545 4_556 148.7(6)
O2 O5 O5 6_545 5_756 55.8(4)
O3 O5 O3 5_666 6_546 92.6(6)
O3 O5 O4 5_666 3_646 67.4(4)
O3 O5 O4 5_666 4_556 59.1(5)
O3 O5 O5 5_666 5_756 97.1(5)
O3 O5 O4 6_546 3_646 60.8(5)
O3 O5 O4 6_546 4_556 60.5(4)
O3 O5 O5 6_546 5_756 141.5(6)
O4 O5 O4 3_646 4_556 94.1(6)
O4 O5 O5 3_646 5_756 88.9(5)
O4 O5 O5 4_556 5_756 152.0(6)
Bi2 O6 Bi3 . . 107.3(9)
Bi2 O6 Sc2 . . 96.5(6)
Bi2 O6 Sc2 . 7_555 96.5(6)
Bi2 O6 O2 . 2_665 51.2(5)
Bi2 O6 O2 . 8_645 51.2(5)
Bi2 O6 O3 . 3_646 74.2(5)
Bi2 O6 O3 . 5_666 74.2(5)
Bi2 O6 O7 . . 54.5(7)
Bi3 O6 Sc2 . . 104.9(7)
Bi3 O6 Sc2 . 7_555 104.9(7)
Bi3 O6 O2 . 2_665 133.0(6)
Bi3 O6 O2 . 8_645 133.0(6)
Bi3 O6 O3 . 3_646 72.7(5)
Bi3 O6 O3 . 5_666 72.7(5)
Bi3 O6 O7 . . 52.8(6)
Sc2 O6 Sc2 . 7_555 142.2(11)
Sc2 O6 O2 . 2_665 117.5(9)
Sc2 O6 O2 . 8_645 50.5(4)
Sc2 O6 O3 . 3_646 47.3(4)
Sc2 O6 O3 . 5_666 168.7(9)
Sc2 O6 O7 . . 108.2(5)
Sc2 O6 O2 7_555 2_665 50.5(4)
Sc2 O6 O2 7_555 8_645 117.5(9)
Sc2 O6 O3 7_555 3_646 168.7(9)
Sc2 O6 O3 7_555 5_666 47.3(4)
Sc2 O6 O7 7_555 . 108.2(5)
O2 O6 O2 2_665 8_645 71.0(6)
O2 O6 O3 2_665 3_646 122.9(7)
O2 O6 O3 2_665 5_666 61.7(5)
O2 O6 O7 2_665 . 93.3(6)
O2 O6 O3 8_645 3_646 61.7(5)
O2 O6 O3 8_645 5_666 122.9(7)
O2 O6 O7 8_645 . 93.3(6)
O3 O6 O3 3_646 5_666 122.6(8)
O3 O6 O7 3_646 . 61.3(4)
O3 O6 O7 5_666 . 61.3(4)
Bi2 O7 Bi3 . . 104.6(8)
Bi2 O7 Sc1 . 2_664 106.9(7)
Bi2 O7 Sc1 . 8_644 106.9(7)
Bi2 O7 O1 . 2_565 129.3(5)
Bi2 O7 O1 . 8_545 129.3(5)
Bi2 O7 O3 . 3_646 71.4(5)
Bi2 O7 O3 . 5_666 71.4(5)
Bi2 O7 O6 . . 47.6(6)
Bi3 O7 Sc1 . 2_664 92.9(5)
Bi3 O7 Sc1 . 8_644 92.9(5)
Bi3 O7 O1 . 2_565 50.1(4)
Bi3 O7 O1 . 8_545 50.1(4)
Bi3 O7 O3 . 3_646 74.4(4)
Bi3 O7 O3 . 5_666 74.4(4)
Bi3 O7 O6 . . 57.0(6)
Sc1 O7 Sc1 2_664 8_644 142.9(11)
Sc1 O7 O1 2_664 2_565 47.0(4)
Sc1 O7 O1 2_664 8_545 116.2(9)
Sc1 O7 O3 2_664 3_646 166.0(6)
Sc1 O7 O3 2_664 5_666 46.2(4)
Sc1 O7 O6 2_664 . 106.9(4)
Sc1 O7 O1 8_644 2_565 116.2(9)
Sc1 O7 O1 8_644 8_545 47.0(4)
Sc1 O7 O3 8_644 3_646 46.2(4)
Sc1 O7 O3 8_644 5_666 166.0(6)
Sc1 O7 O6 8_644 . 106.9(4)
O1 O7 O1 2_565 8_545 72.7(6)
O1 O7 O3 2_565 3_646 122.8(6)
O1 O7 O3 2_565 5_666 60.2(4)
O1 O7 O6 2_565 . 93.4(5)
O1 O7 O3 8_545 3_646 60.2(4)
O1 O7 O3 8_545 5_666 122.8(6)
O1 O7 O6 8_545 . 93.4(5)
O3 O7 O3 3_646 5_666 122.6(7)
O3 O7 O6 3_646 . 61.3(4)
O3 O7 O6 5_666 . 61.3(4)

loop_
_geom_bond_atom_site_label_1
_geom_bond_atom_site_label_2
_geom_bond_site_symmetry_2
_geom_bond_distance
Bi1 O2 2_665 2.940(16)
Bi1 O3 5_666 2.306(16)
Bi1 O3 6_545 2.704(17)
Bi1 O4 3_646 2.210(17)
Bi1 O4 4_555 2.871(18)
Bi1 O5 . 2.424(13)
Bi1 O5 5_756 2.515(18)
Bi2 O2 2_665 2.156(16)
Bi2 O2 8_645 2.156(16)
Bi2 O3 3_646 3.079(13)
Bi2 O3 5_666 3.079(13)
Bi2 O6 . 2.10(2)
Bi2 O7 . 2.32(3)
Bi3 O1 2_565 2.275(15)
Bi3 O1 8_545 2.275(15)
Bi3 O2 3_646 3.005(16)
Bi3 O2 5_666 3.005(16)
Bi3 O6 . 2.48(3)
Bi3 O7 . 2.357(18)
Sc1 O1 1_656 2.124(15)
Sc1 O2 6_555 2.115(17)
Sc1 O3 6_556 2.096(18)
Sc1 O4 3_656 2.081(18)
Sc1 O5 1_565 2.162(16)
Sc1 O7 2_665 2.181(12)
Sc2 O1 3_646 2.083(16)
Sc2 O2 8_645 2.132(14)
Sc2 O3 3_646 2.132(17)
Sc2 O4 6_556 2.178(18)
Sc2 O5 7_555 2.021(15)
Sc2 O6 . 2.107(11)
O1 O2 6_454 2.899(13)
O1 O2 6_455 2.974(13)
O1 O3 6_455 2.90(2)
O1 O5 5_666 2.867(16)
O1 O7 2_564 2.89(2)
O2 O3 6_555 2.88(2)
O2 O5 2_664 2.842(17)
O2 O5 6_465 2.997(18)
O2 O6 2_664 2.72(2)
O3 O4 7_565 3.071(13)
O3 O4 8_554 2.88(2)
O3 O4 8_555 2.96(2)
O3 O5 5_666 2.746(19)
O3 O5 6_466 3.036(19)
O3 O6 3_656 2.895(14)
O3 O7 3_656 2.895(13)
O4 O5 3_656 2.793(19)
O4 O5 4_456 3.06(2)
O5 O5 5_756 3.076(16)
O6 O7 . 2.78(3)
